data_2021885
loop_
_publ_author_name
'Sabalisck, N. P.'
'Guzm\'an-Afonso, C.'
'Gonz\'alez-Silgo, C.'
'Torres, M. E.'
'Pas\'an, J.'
'del-Castillo, J.'
'Ramos-Hern\'andez, D.'
'Hern\'andez-Su\'arez, A.'
'Mestres, L.'

_publ_section_title
;
 Structures and thermal stability of the \a-LiNH4SO4 polytypes doped with
 Er3+ and Yb3+&#x000D;
;
_journal_issue 1
_journal_name_full 'Acta Crystallographica Section B Structural Science, Crystal Engineering and Materials'
_journal_page_first 122
_journal_paper_doi 10.1107/S2052520616019028
_journal_volume 73
_journal_year 2017
_chemical_formula_moiety 'O4 S Yb0.013, 0.961(H4 N), Li'
_chemical_formula_sum 'H3.843 Li N0.961 O4 S Yb0.013'
_chemical_formula_weight 122.51
_space_group_crystal_system monoclinic
_space_group_IT_number 14
_space_group_name_Hall '-P 2ybc'
_space_group_name_H-M_alt 'P 1 21/c 1'
_atom_sites_solution_hydrogens notdet
_atom_sites_solution_primary direct
_atom_sites_solution_secondary difmap
_audit_creation_method SHELXL-2014/7
_cell_angle_alpha 90
_cell_angle_beta 90.20(10)
_cell_angle_gamma 90
_cell_formula_units_Z 16
_cell_length_a 10.177(15)
_cell_length_b 5.106(4)
_cell_length_c 34.234(16)
_cell_measurement_reflns_used 25
_cell_measurement_temperature 293(2)
_cell_measurement_theta_max 19
_cell_measurement_theta_min 9
_cell_volume 1779(3)
_computing_structure_refinement 'SHELXL-2014/7 (Sheldrick, 2014)'
_diffrn_ambient_temperature 293(2)
_diffrn_measured_fraction_theta_full 1.000
_diffrn_measured_fraction_theta_max 0.982
_diffrn_measurement_device_type 'ENRAF-Nonius CAD4'
_diffrn_measurement_method \w/2\Q-scan
_diffrn_radiation_type MoK\a
_diffrn_radiation_wavelength 0.71073
_diffrn_reflns_av_R_equivalents 0.0683
_diffrn_reflns_limit_h_max 14
_diffrn_reflns_limit_h_min -14
_diffrn_reflns_limit_k_max 7
_diffrn_reflns_limit_k_min -7
_diffrn_reflns_limit_l_max 0
_diffrn_reflns_limit_l_min -48
_diffrn_reflns_number 9573
_diffrn_reflns_theta_full 25.242
_diffrn_reflns_theta_max 29.961
_diffrn_reflns_theta_min 2.001
_diffrn_standards_interval_time 120
_diffrn_standards_number 3
_exptl_absorpt_coefficient_mu 0.889
_exptl_absorpt_correction_type none
_exptl_crystal_colour colourless
_exptl_crystal_density_diffrn 1.831
_exptl_crystal_density_method 'not measured'
_exptl_crystal_description prism
_exptl_crystal_F_000 1000.0
_exptl_crystal_size_max 0.17
_exptl_crystal_size_mid 0.11
_exptl_crystal_size_min 0.09
_refine_diff_density_max 1.887
_refine_diff_density_min -1.037
_refine_ls_extinction_method none
_refine_ls_goodness_of_fit_ref 1.197
_refine_ls_hydrogen_treatment undef
_refine_ls_matrix_type full
_refine_ls_number_parameters 256
_refine_ls_number_reflns 5071
_refine_ls_number_restraints 0
_refine_ls_restrained_S_all 1.197
_refine_ls_R_factor_all 0.1029
_refine_ls_R_factor_gt 0.0603
_refine_ls_shift/su_max 0.000
_refine_ls_shift/su_mean 0.000
_refine_ls_structure_factor_coef Fsqd
_refine_ls_weighting_details 'w=1/[\s^2^(Fo^2^)+(0.0263P)^2^+6.4506P] where P=(Fo^2^+2Fc^2^)/3'
_refine_ls_weighting_scheme calc
_refine_ls_wR_factor_gt 0.1333
_refine_ls_wR_factor_ref 0.1632
_reflns_number_gt 3231
_reflns_number_total 5071
_reflns_threshold_expression 'I > 2\s(I)'
_cod_data_source_file yb5013sup1.cif
_cod_data_source_block alpha2_LAS
_cod_original_sg_symbol_H-M 'P 21/c'
_cod_database_code 2021885
_shelx_space_group_comment
;
The symmetry employed for this shelxl refinement is uniquely defined
by the following loop, which should always be used as a source of
symmetry information in preference to the above space-group names.
They are only intended as comments.
;

loop_
_space_group_symop_operation_xyz
'x, y, z'
'-x, y+1/2, -z+1/2'
'-x, -y, -z'
'x, -y-1/2, z-1/2'

loop_
_atom_site_type_symbol
_atom_site_label
_atom_site_fract_x
_atom_site_fract_y
_atom_site_fract_z
_atom_site_U_iso_or_equiv
_atom_site_adp_type
_atom_site_calc_flag
_atom_site_occupancy
S S1 0.64805(7) 0.73307(14) 0.20089(2) 0.00608(14) Uani d 1
O O11 0.6399(4) 0.4374(5) 0.20610(11) 0.0406(9) Uani d 1
O O12 0.7859(3) 0.8058(10) 0.20413(11) 0.0521(12) Uani d 1
O O13 0.5709(3) 0.8568(6) 0.23235(9) 0.0274(7) Uani d 1
O O14 0.5950(4) 0.7924(10) 0.16305(10) 0.0566(13) Uani d 1
S S2 0.89820(8) 0.28368(18) 0.04920(3) 0.01657(19) Uani d 1
O O21 0.8934(3) 0.5828(6) 0.04414(10) 0.0324(8) Uani d 1
O O22 1.0370(3) 0.2110(6) 0.04620(9) 0.0298(7) Uani d 1
O O23 0.8456(3) 0.2180(7) 0.08669(9) 0.0368(8) Uani d 1
O O24 0.8213(3) 0.1630(6) 0.01798(9) 0.0280(7) Uani d 1
S S3 0.39959(8) 0.21622(18) 0.04902(3) 0.01718(19) Uani d 1
O O31 0.5355(3) 0.2891(6) 0.04630(10) 0.0304(7) Uani d 1
O O32 0.3211(3) 0.3371(6) 0.01735(9) 0.0273(7) Uani d 1
O O33 0.3916(3) -0.0811(6) 0.04468(10) 0.0330(8) Uani d 1
O O34 0.3434(3) 0.2813(7) 0.08748(9) 0.0324(7) Uani d 1
S S4 0.14878(11) 0.8032(3) 0.20093(4) 0.0364(3) Uani d 1
O O41 0.1414(3) 1.1054(7) 0.20461(9) 0.0314(7) Uani d 1
O O42 0.2864(2) 0.7278(5) 0.20357(8) 0.0211(5) Uani d 1
O O43 0.0927(3) 0.7312(6) 0.16299(9) 0.0272(6) Uani d 1
O O44 0.0714(3) 0.6850(7) 0.23248(9) 0.0292(7) Uani d 1
N N1 0.4006(3) 0.2369(6) 0.16624(10) 0.0417(11) Uani d 0.907(4)
N N2 0.6508(3) 0.7697(7) 0.08377(10) 0.0364(13) Uani d 0.959(4)
N N3 0.1517(3) 0.7309(7) 0.08326(11) 0.0331(14) Uani d 0.978(4)
N N4 0.9005(4) 0.2744(9) 0.16666(12) 0.0381(10) Uani d 1
Yb Yb1 0.4006(3) 0.2369(6) 0.16624(10) 0.0417(11) Uani d 0.0311(15)
Yb Yb2 0.6508(3) 0.7697(7) 0.08377(10) 0.0364(13) Uani d 0.0137(15)
Yb Yb3 0.1517(3) 0.7309(7) 0.08326(11) 0.0331(14) Uani d 0.0074(14)
Li Li1 0.3992(7) 0.7198(14) 0.2497(2) 0.0237(14) Uani d 1
Li Li2 0.1017(7) 0.3041(15) 0.2508(2) 0.0278(16) Uani d 1
Li Li3 0.1488(7) 0.2123(13) 0.0001(2) 0.0218(14) Uani d 1
Li Li4 0.6491(6) 0.2976(12) 0.0013(2) 0.0190(13) Uani d 1

loop_
_atom_site_aniso_label
_atom_site_aniso_U_11
_atom_site_aniso_U_22
_atom_site_aniso_U_33
_atom_site_aniso_U_12
_atom_site_aniso_U_13
_atom_site_aniso_U_23
S1 0.0035(3) 0.0084(3) 0.0063(3) -0.0004(3) -0.0014(2) -0.0003(3)
O11 0.065(2) 0.0118(13) 0.045(2) -0.0014(14) 0.0142(18) -0.0014(13)
O12 0.0098(13) 0.114(4) 0.0322(19) -0.0037(18) 0.0014(12) -0.005(2)
O13 0.0287(15) 0.0257(14) 0.0279(17) -0.0020(12) 0.0078(13) -0.0013(12)
O14 0.0377(19) 0.122(4) 0.0099(14) 0.016(2) -0.0061(13) 0.001(2)
S2 0.0104(3) 0.0249(4) 0.0144(4) 0.0028(3) -0.0027(3) -0.0003(3)
O21 0.0384(18) 0.0255(14) 0.0332(19) 0.0041(13) -0.0138(14) -0.0020(13)
O22 0.0117(11) 0.051(2) 0.0270(16) 0.0109(12) -0.0030(11) -0.0023(14)
O23 0.0348(17) 0.060(2) 0.0155(14) -0.0126(16) 0.0031(12) -0.0080(15)
O24 0.0218(14) 0.0364(16) 0.0257(17) 0.0053(12) -0.0079(12) -0.0079(13)
S3 0.0114(3) 0.0266(5) 0.0135(4) 0.0016(3) -0.0026(3) -0.0019(3)
O31 0.0112(11) 0.0487(19) 0.0313(17) -0.0048(12) -0.0051(11) -0.0013(14)
O32 0.0209(14) 0.0369(15) 0.0238(16) 0.0019(12) -0.0116(12) 0.0060(13)
O33 0.0323(17) 0.0259(15) 0.041(2) -0.0004(12) -0.0165(15) 0.0033(14)
O34 0.0259(14) 0.0484(19) 0.0230(15) 0.0146(14) 0.0050(12) -0.0002(14)
S4 0.0179(4) 0.0704(9) 0.0209(5) -0.0018(5) 0.0000(4) -0.0005(6)
O41 0.0173(13) 0.057(2) 0.0205(15) 0.0063(14) 0.0055(11) 0.0008(15)
O42 0.0074(10) 0.0309(14) 0.0249(14) 0.0036(10) -0.0002(9) -0.0053(12)
O43 0.0234(13) 0.0381(16) 0.0200(14) -0.0162(13) -0.0093(11) -0.0002(13)
O44 0.0111(12) 0.056(2) 0.0207(15) 0.0053(12) 0.0038(11) 0.0073(13)
N1 0.0405(18) 0.0413(17) 0.0432(19) -0.0032(13) -0.0030(12) -0.0037(14)
N2 0.034(2) 0.043(2) 0.032(2) 0.0015(15) 0.0024(13) -0.0043(15)
N3 0.0247(18) 0.043(2) 0.032(2) -0.0003(15) -0.0039(13) -0.0048(16)
N4 0.0216(16) 0.067(3) 0.0252(19) -0.0026(19) -0.0052(14) 0.002(2)
Yb1 0.0405(18) 0.0413(17) 0.0432(19) -0.0032(13) -0.0030(12) -0.0037(14)
Yb2 0.034(2) 0.043(2) 0.032(2) 0.0015(15) 0.0024(13) -0.0043(15)
Yb3 0.0247(18) 0.043(2) 0.032(2) -0.0003(15) -0.0039(13) -0.0048(16)
Li1 0.019(3) 0.034(4) 0.018(3) -0.001(3) 0.004(2) 0.002(3)
Li2 0.018(3) 0.040(4) 0.025(4) 0.003(3) -0.006(3) 0.000(3)
Li3 0.024(3) 0.021(3) 0.021(3) 0.002(2) -0.002(3) -0.006(3)
Li4 0.011(3) 0.023(3) 0.023(3) 0.000(2) -0.002(2) -0.006(2)

loop_
_atom_type_symbol
_atom_type_description
_atom_type_scat_dispersion_real
_atom_type_scat_dispersion_imag
_atom_type_scat_source
Li Li -0.0003 0.0001 'International Tables Vol C Tables 4.2.6.8 and 6.1.1.4'
N N 0.0061 0.0033 'International Tables Vol C Tables 4.2.6.8 and 6.1.1.4'
O O 0.0106 0.0060 'International Tables Vol C Tables 4.2.6.8 and 6.1.1.4'
S S 0.1246 0.1234 'International Tables Vol C Tables 4.2.6.8 and 6.1.1.4'
H H 0.0000 0.0000 'International Tables Vol C Tables 4.2.6.8 and 6.1.1.4'
Yb Yb -0.3850 5.5486 'International Tables Vol C Tables 4.2.6.8 and 6.1.1.4'

loop_
_geom_angle_atom_site_label_1
_geom_angle_atom_site_label_2
_geom_angle_atom_site_label_3
_geom_angle_site_symmetry_1
_geom_angle_site_symmetry_3
_geom_angle
O14 S1 O12 . . 112.0(2)
O14 S1 O13 . . 111.7(2)
O12 S1 O13 . . 110.5(2)
O14 S1 O11 . . 107.2(3)
O12 S1 O11 . . 107.3(3)
O13 S1 O11 . . 108.0(2)
O14 S1 Li1 . . 101.0(2)
O12 S1 Li1 . . 140.2(2)
O13 S1 Li1 . . 33.14(19)
O11 S1 Li1 . . 82.4(2)
O14 S1 Li1 . 2_655 105.6(2)
O12 S1 Li1 . 2_655 84.5(2)
O13 S1 Li1 . 2_655 32.91(18)
O11 S1 Li1 . 2_655 137.4(2)
Li1 S1 Li1 . 2_655 65.12(16)
S1 O11 Li1 . 2_645 132.7(3)
S1 O12 Li2 . 2_655 129.2(3)
S1 O13 Li1 . 2_655 123.1(3)
S1 O13 Li1 . . 122.7(3)
Li1 O13 Li1 2_655 . 112.0(3)
S1 O14 Yb1 . 1_565 111.8(2)
O23 S2 O24 . . 110.9(2)
O23 S2 O22 . . 111.5(2)
O24 S2 O22 . . 110.9(2)
O23 S2 O21 . . 108.8(2)
O24 S2 O21 . . 108.67(18)
O22 S2 O21 . . 105.90(19)
O23 S2 Li4 . . 100.2(2)
O24 S2 Li4 . . 33.25(17)
O22 S2 Li4 . . 140.99(19)
O21 S2 Li4 . . 83.62(17)
S2 O21 Li3 . 3_665 130.3(3)
S2 O21 Yb3 . 1_655 99.80(16)
Li3 O21 Yb3 3_665 1_655 114.2(3)
S2 O22 Li3 . 1_655 128.5(3)
S2 O22 Yb3 . 1_645 123.5(2)
Li3 O22 Yb3 1_655 1_645 96.8(2)
S2 O23 Yb2 . 1_545 113.19(18)
S2 O24 Li4 . . 122.7(3)
S2 O24 Li3 . 3_655 122.7(3)
Li4 O24 Li3 . 3_655 112.0(3)
O31 S3 O34 . . 112.1(2)
O31 S3 O32 . . 111.2(2)
O34 S3 O32 . . 110.49(19)
O31 S3 O33 . . 107.58(19)
O34 S3 O33 . . 106.9(2)
O32 S3 O33 . . 108.37(18)
O31 S3 Li3 . . 140.5(2)
O34 S3 Li3 . . 99.5(2)
O32 S3 Li3 . . 31.90(19)
O33 S3 Li3 . . 84.04(17)
S3 O31 Li4 . . 129.6(3)
S3 O32 Li3 . . 124.5(3)
S3 O32 Li4 . 3_665 122.8(3)
Li3 O32 Li4 . 3_665 110.2(3)
S3 O33 Li4 . 3_655 130.4(3)
S3 O33 Yb3 . 1_545 108.95(19)
Li4 O33 Yb3 3_655 1_545 90.2(2)
S3 O33 Yb2 . 1_545 99.22(15)
Li4 O33 Yb2 3_655 1_545 113.0(2)
Yb3 O33 Yb2 1_545 1_545 116.06(16)
O42 S4 O43 . . 111.2(2)
O42 S4 O44 . . 111.4(2)
O43 S4 O44 . . 109.9(2)
O42 S4 O41 . . 107.78(18)
O43 S4 O41 . . 107.7(2)
O44 S4 O41 . . 108.9(2)
O42 S4 Li2 . 2 140.8(2)
O43 S4 Li2 . 2 99.1(2)
O44 S4 Li2 . 2 31.65(19)
O41 S4 Li2 . 2 85.04(19)
S4 O41 Li2 . 1_565 127.1(3)
S4 O41 Yb1 . 1_565 98.23(15)
Li2 O41 Yb1 1_565 1_565 115.2(3)
S4 O42 Li1 . . 128.3(3)
S4 O44 Li2 . 2 125.1(3)
S4 O44 Li2 . . 122.0(3)
Li2 O44 Li2 2 . 109.8(3)
O11 Li1 O42 2_655 . 120.2(4)
O11 Li1 O13 2_655 2_645 109.3(4)
O42 Li1 O13 . 2_645 111.2(4)
O11 Li1 O13 2_655 . 102.6(4)
O42 Li1 O13 . . 105.5(4)
O13 Li1 O13 2_645 . 106.9(3)
O11 Li1 S1 2_655 . 126.6(3)
O42 Li1 S1 . . 92.5(3)
O13 Li1 S1 2_645 . 93.7(3)
O13 Li1 S1 . . 24.12(14)
O11 Li1 S1 2_655 2_645 90.1(3)
O42 Li1 S1 . 2_645 111.9(3)
O13 Li1 S1 2_645 2_645 23.96(13)
O13 Li1 S1 . 2_645 126.7(3)
S1 Li1 S1 . 2_645 117.2(2)
O11 Li1 Li1 2_655 2_645 125.3(4)
O42 Li1 Li1 . 2_645 112.8(4)
O13 Li1 Li1 2_645 2_645 34.03(11)
O13 Li1 Li1 . 2_645 73.9(3)
S1 Li1 Li1 . 2_645 59.8(2)
S1 Li1 Li1 2_645 2_645 57.36(15)
O11 Li1 Li1 2_655 2_655 71.1(2)
O42 Li1 Li1 . 2_655 110.8(3)
O13 Li1 Li1 2_645 2_655 129.3(4)
O13 Li1 Li1 . 2_655 34.0(2)
S1 Li1 Li1 . 2_655 57.5(2)
S1 Li1 Li1 2_645 2_655 137.1(4)
Li1 Li1 Li1 2_645 2_655 102.4(4)
O11 Li1 Yb1 2_655 2_655 57.5(2)
O42 Li1 Yb1 . 2_655 177.3(3)
O13 Li1 Yb1 2_645 2_655 71.4(2)
O13 Li1 Yb1 . 2_655 74.2(2)
S1 Li1 Yb1 . 2_655 88.2(2)
S1 Li1 Yb1 2_645 2_655 70.03(16)
Li1 Li1 Yb1 2_645 2_655 69.8(3)
Li1 Li1 Yb1 2_655 2_655 67.4(3)
O11 Li1 Yb1 2_655 1_565 100.8(3)
O42 Li1 Yb1 . 1_565 52.7(2)
O13 Li1 Yb1 2_645 1_565 149.8(3)
O13 Li1 Yb1 . 1_565 62.2(2)
S1 Li1 Yb1 . 1_565 64.90(15)
S1 Li1 Yb1 2_645 1_565 164.3(2)
Li1 Li1 Yb1 2_645 1_565 122.0(3)
Li1 Li1 Yb1 2_655 1_565 58.09(19)
Yb1 Li1 Yb1 2_655 1_565 125.4(2)
O12 Li2 O41 2_645 1_545 122.5(4)
O12 Li2 O44 2_645 2_545 107.6(4)
O41 Li2 O44 1_545 2_545 105.6(4)
O12 Li2 O44 2_645 . 109.1(4)
O41 Li2 O44 1_545 . 106.2(4)
O44 Li2 O44 2_545 . 104.4(3)
O12 Li2 S4 2_645 2_545 93.5(3)
O41 Li2 S4 1_545 2_545 128.7(3)
O44 Li2 S4 2_545 2_545 23.27(15)
O44 Li2 S4 . 2_545 92.4(3)
O12 Li2 Li2 2_645 2 112.5(4)
O41 Li2 Li2 1_545 2 122.1(4)
O44 Li2 Li2 2_545 2 71.2(4)
O44 Li2 Li2 . 2 33.96(10)
S4 Li2 Li2 2_545 2 58.8(3)
O12 Li2 Li2 2_645 2_545 113.0(4)
O41 Li2 Li2 1_545 2_545 73.2(3)
O44 Li2 Li2 2_545 2_545 36.3(3)
O44 Li2 Li2 . 2_545 129.3(4)
S4 Li2 Li2 2_545 2_545 58.6(3)
Li2 Li2 Li2 2 2_545 101.9(4)
O21 Li3 O22 3_665 1_455 121.3(4)
O21 Li3 O32 3_665 . 105.2(4)
O22 Li3 O32 1_455 . 106.4(4)
O21 Li3 O24 3_665 3_655 108.1(3)
O22 Li3 O24 1_455 3_655 109.4(4)
O32 Li3 O24 . 3_655 105.3(3)
O21 Li3 S3 3_665 . 128.6(3)
O22 Li3 S3 1_455 . 92.6(3)
O32 Li3 S3 . . 23.58(14)
O24 Li3 S3 3_655 . 92.7(2)
O21 Li3 Li4 3_665 3_665 72.7(3)
O22 Li3 Li4 1_455 3_665 112.8(3)
O32 Li3 Li4 . 3_665 35.30(19)
O24 Li3 Li4 3_655 3_665 128.8(3)
S3 Li3 Li4 . 3_665 58.17(16)
O21 Li3 Li4 3_665 3_655 124.2(3)
O22 Li3 Li4 1_455 3_655 111.9(3)
O32 Li3 Li4 . 3_655 72.8(2)
O24 Li3 Li4 3_655 3_655 33.33(19)
S3 Li3 Li4 . 3_655 59.68(16)
Li4 Li3 Li4 3_665 3_655 102.3(2)
O21 Li3 Yb2 3_665 3_665 57.5(2)
O22 Li3 Yb2 1_455 3_665 178.6(3)
O32 Li3 Yb2 . 3_665 73.5(3)
O24 Li3 Yb2 3_655 3_665 71.9(2)
S3 Li3 Yb2 . 3_665 87.8(2)
Li4 Li3 Yb2 3_665 3_665 66.37(18)
Li4 Li3 Yb2 3_655 3_665 69.43(18)
O21 Li3 Yb3 3_665 1_545 165.9(3)
O22 Li3 Yb3 1_455 1_545 52.3(2)
O32 Li3 Yb3 . 1_545 88.9(3)
O24 Li3 Yb3 3_655 1_545 67.3(2)
S3 Li3 Yb3 . 1_545 65.44(15)
Li4 Li3 Yb3 3_665 1_545 120.9(2)
Li4 Li3 Yb3 3_655 1_545 59.66(18)
Yb2 Li3 Yb3 3_665 1_545 129.0(2)
O31 Li4 O33 . 3_655 120.1(3)
O31 Li4 O24 . . 107.2(4)
O33 Li4 O24 3_655 . 102.8(3)
O31 Li4 O32 . 3_665 111.6(3)
O33 Li4 O32 3_655 3_665 107.6(4)
O24 Li4 O32 . 3_665 106.5(3)
O31 Li4 S2 . . 94.0(3)
O33 Li4 S2 3_655 . 126.6(3)
O24 Li4 S2 . . 24.01(13)
O32 Li4 S2 3_665 . 93.9(2)
O31 Li4 Li3 . 3_665 114.3(3)
O33 Li4 Li3 3_655 3_665 123.7(3)
O24 Li4 Li3 . 3_665 73.1(2)
O32 Li4 Li3 3_665 3_665 34.47(19)
S2 Li4 Li3 . 3_665 59.59(16)
O31 Li4 Li3 . 3_655 111.5(3)
O33 Li4 Li3 3_655 3_655 71.1(2)
O24 Li4 Li3 . 3_655 34.71(18)
O32 Li4 Li3 3_665 3_655 129.3(3)
S2 Li4 Li3 . 3_655 57.96(15)
Li3 Li4 Li3 3_665 3_655 102.3(2)
O31 Li4 Yb3 . 3_665 175.9(3)
O33 Li4 Yb3 3_655 3_665 56.1(2)
O24 Li4 Yb3 . 3_665 73.2(2)
O32 Li4 Yb3 3_665 3_665 71.9(2)
S2 Li4 Yb3 . 3_665 87.77(18)
Li3 Li4 Yb3 3_665 3_665 69.78(18)
Li3 Li4 Yb3 3_655 3_665 66.38(18)
O31 Li4 Yb2 . 1_545 53.7(2)
O33 Li4 Yb2 3_655 1_545 101.0(3)
O24 Li4 Yb2 . 1_545 63.0(2)
O32 Li4 Yb2 3_665 1_545 151.2(3)
S2 Li4 Yb2 . 1_545 65.70(15)
Li3 Li4 Yb2 3_665 1_545 122.9(2)
Li3 Li4 Yb2 3_655 1_545 57.83(17)
Yb3 Li4 Yb2 3_665 1_545 124.17(19)

loop_
_geom_bond_atom_site_label_1
_geom_bond_atom_site_label_2
_geom_bond_site_symmetry_2
_geom_bond_distance
S1 O14 . 1.434(3)
S1 O12 . 1.455(4)
S1 O13 . 1.477(3)
S1 O11 . 1.522(3)
S1 Li1 . 3.040(8)
S1 Li1 2_655 3.045(7)
O11 Li1 2_645 1.920(8)
O12 Li2 2_655 1.918(8)
O13 Li1 2_655 1.976(8)
O13 Li1 . 1.976(8)
O14 Yb1 1_565 3.013(6)
S2 O23 . 1.432(3)
S2 O24 . 1.459(3)
S2 O22 . 1.464(3)
S2 O21 . 1.538(3)
S2 Li4 . 3.016(7)
O21 Li3 3_665 1.890(8)
O21 Yb3 1_655 3.042(6)
O22 Li3 1_655 1.948(8)
O22 Yb3 1_645 2.996(5)
O23 Yb2 1_545 3.030(5)
O24 Li4 . 1.966(7)
O24 Li3 3_655 2.037(7)
S3 O31 . 1.436(3)
S3 O34 . 1.475(3)
S3 O32 . 1.479(3)
S3 O33 . 1.527(3)
S3 Li3 . 3.047(8)
O31 Li4 . 1.930(8)
O32 Li3 . 1.954(8)
O32 Li4 3_665 1.995(7)
O33 Li4 3_655 1.966(7)
O33 Yb3 1_545 2.941(6)
O33 Yb2 1_545 3.050(6)
S4 O42 . 1.455(3)
S4 O43 . 1.464(3)
S4 O44 . 1.469(3)
S4 O41 . 1.550(4)
S4 Li2 2 3.043(9)
O41 Li2 1_565 1.922(9)
O41 Yb1 1_565 3.027(6)
O42 Li1 . 1.950(8)
O44 Li2 2 1.951(8)
O44 Li2 . 2.066(8)
Li1 O11 2_655 1.920(8)
Li1 O13 2_645 1.976(8)
Li1 S1 2_645 3.045(7)
Li1 Li1 2_645 3.275(9)
Li1 Li1 2_655 3.275(9)
Li1 Yb1 2_655 3.520(8)
Li1 Yb1 1_565 3.891(8)
Li2 O12 2_645 1.918(8)
Li2 O41 1_545 1.922(9)
Li2 O44 2_545 1.951(8)
Li2 S4 2_545 3.043(9)
Li2 Li2 2 3.287(9)
Li2 Li2 2_545 3.287(9)
Li3 O21 3_665 1.890(8)
Li3 O22 1_455 1.948(8)
Li3 O24 3_655 2.037(7)
Li3 Li4 3_665 3.239(9)
Li3 Li4 3_655 3.319(9)
Li3 Yb2 3_665 3.530(9)
Li3 Yb3 1_545 3.760(8)
Li4 O33 3_655 1.966(7)
Li4 O32 3_665 1.995(7)
Li4 Li3 3_665 3.239(9)
Li4 Li3 3_655 3.319(9)
Li4 Yb3 3_665 3.542(9)
Li4 Yb2 1_545 3.904(8)
